data_7117568
loop_
_publ_author_name
'Nicholls-Allison, Emma C'
'Nawn, Graeme'
'Patrick, Brian O.'
'Hicks, Robin G.'

_publ_section_title
;
 Protoisomerization of indigo di- and monoimines.
;
_journal_issue 62
_journal_name_full 'Chemical communications (Cambridge, England)'
_journal_page_first 12482
_journal_page_last 12485
_journal_paper_doi 10.1039/c5cc04492h
_journal_volume 51
_journal_year 2015
_chemical_formula_moiety 'C24 H19 N3 O'
_chemical_formula_sum 'C24 H19 N3 O'
_chemical_formula_weight 365.42
_chemical_name_systematic
; 
 ? 
;
_space_group_IT_number 14
_symmetry_cell_setting monoclinic
_symmetry_space_group_name_Hall '-P 2yn'
_symmetry_space_group_name_H-M 'P 1 21/n 1'
_atom_sites_solution_hydrogens geom
_atom_sites_solution_primary direct
_atom_sites_solution_secondary difmap
_audit_creation_method SHELXL-97
_audit_update_record
;
2015-05-29 deposited with the CCDC.
2015-06-30 downloaded from the CCDC.
;
_cell_angle_alpha 90.00
_cell_angle_beta 95.5371(9)
_cell_angle_gamma 90.00
_cell_formula_units_Z 8
_cell_length_a 14.1344(10)
_cell_length_b 14.8496(10)
_cell_length_c 17.8584(12)
_cell_measurement_reflns_used 7181
_cell_measurement_temperature 173(2)
_cell_measurement_theta_max 21.57
_cell_measurement_theta_min 2.23
_cell_volume 3730.8(4)
_computing_cell_refinement 'Bruker SAINT'
_computing_data_collection 'Bruker APEX2'
_computing_data_reduction 'Bruker SAINT'
_computing_molecular_graphics 'Bruker SHELXTL'
_computing_publication_material 'Bruker SHELXTL'
_computing_structure_refinement 'SHELXL-97 (Sheldrick, 2008)'
_computing_structure_solution 'SHELXD (Schneider & Sheldrick, 2002)'
_diffrn_ambient_temperature 173(2)
_diffrn_measured_fraction_theta_full 0.999
_diffrn_measured_fraction_theta_max 0.999
_diffrn_measurement_device_type 'Bruker APEX-II CCD'
_diffrn_measurement_method '\w scans'
_diffrn_radiation_monochromator graphite
_diffrn_radiation_source 'fine-focus sealed tube'
_diffrn_radiation_type MoK\a
_diffrn_radiation_wavelength 0.71073
_diffrn_reflns_av_R_equivalents 0.0260
_diffrn_reflns_av_sigmaI/netI 0.0195
_diffrn_reflns_limit_h_max 17
_diffrn_reflns_limit_h_min -17
_diffrn_reflns_limit_k_max 18
_diffrn_reflns_limit_k_min -18
_diffrn_reflns_limit_l_max 22
_diffrn_reflns_limit_l_min -22
_diffrn_reflns_number 29438
_diffrn_reflns_theta_full 26.41
_diffrn_reflns_theta_max 26.41
_diffrn_reflns_theta_min 1.76
_exptl_absorpt_coefficient_mu 0.081
_exptl_absorpt_correction_T_max 0.9838
_exptl_absorpt_correction_T_min 0.9736
_exptl_absorpt_correction_type integration
_exptl_absorpt_process_details 'SADABS (Sheldrick, 2008)'
_exptl_crystal_colour blue
_exptl_crystal_density_diffrn 1.301
_exptl_crystal_density_method 'not measured'
_exptl_crystal_description prism
_exptl_crystal_F_000 1536
_exptl_crystal_size_max 0.33
_exptl_crystal_size_mid 0.29
_exptl_crystal_size_min 0.20
_refine_diff_density_max 0.173
_refine_diff_density_min -0.212
_refine_diff_density_rms 0.031
_refine_ls_extinction_method none
_refine_ls_goodness_of_fit_ref 1.033
_refine_ls_hydrogen_treatment constr
_refine_ls_matrix_type full
_refine_ls_number_parameters 509
_refine_ls_number_reflns 7652
_refine_ls_number_restraints 0
_refine_ls_restrained_S_all 1.033
_refine_ls_R_factor_all 0.0595
_refine_ls_R_factor_gt 0.0393
_refine_ls_shift/su_max 0.000
_refine_ls_shift/su_mean 0.000
_refine_ls_structure_factor_coef Fsqd
_refine_ls_weighting_details 'calc w=1/[\s^2^(Fo^2^)+(0.0520P)^2^+0.8814P] where P=(Fo^2^+2Fc^2^)/3'
_refine_ls_weighting_scheme calc
_refine_ls_wR_factor_gt 0.1015
_refine_ls_wR_factor_ref 0.1145
_reflns_number_gt 5635
_reflns_number_total 7652
_reflns_threshold_expression I>2\s(I)
_cod_data_source_file c5cc04492h2.cif
_cod_data_source_block vic1007
_cod_depositor_comments
;
The following automatic conversions were performed:

'_symmetry_cell_setting' value 'Monoclinic' changed to 'monoclinic'
according to
/usr/data/users/saulius/crontab/automatic-downloads/current/RSC/lib/dictionaries/cif_core.dic
dictionary named 'cif_core.dic' version 2.4.2 from 2011-04-26.

Automatic conversion script
Id: cif_fix_values 3271 2015-04-21 07:52:19Z andrius 
;
_cod_original_sg_symbol_H-M 'P 21/n'
_cod_database_code 7117568

loop_
_symmetry_equiv_pos_as_xyz
'x, y, z'
'-x+1/2, y+1/2, -z+1/2'
'-x, -y, -z'
'x-1/2, -y-1/2, z-1/2'

loop_
_atom_site_label
_atom_site_type_symbol
_atom_site_fract_x
_atom_site_fract_y
_atom_site_fract_z
_atom_site_U_iso_or_equiv
_atom_site_adp_type
_atom_site_occupancy
_atom_site_symmetry_multiplicity
_atom_site_calc_flag
_atom_site_refinement_flags
O1A O 0.55407(7) 0.35281(7) 0.34569(6) 0.0433(3) Uani 1 1 d .
N11A N 0.38466(9) 0.24709(8) 0.44667(7) 0.0451(3) Uani 1 1 d .
H11A H 0.3382 0.2449 0.4761 0.054 Uiso 1 1 calc R
N21A N 0.43925(9) 0.48687(8) 0.41261(7) 0.0416(3) Uani 1 1 d .
H21A H 0.4884 0.4880 0.3859 0.050 Uiso 1 1 calc R
N22A N 0.27320(9) 0.37769(8) 0.51585(7) 0.0447(3) Uani 1 1 d .
C11A C 0.42540(10) 0.32495(10) 0.42242(8) 0.0387(3) Uani 1 1 d .
C12A C 0.50218(10) 0.29934(10) 0.37591(8) 0.0365(3) Uani 1 1 d .
C13A C 0.50060(10) 0.20116(10) 0.37488(8) 0.0374(3) Uani 1 1 d .
C14A C 0.42772(10) 0.17340(10) 0.41793(8) 0.0400(3) Uani 1 1 d .
C15A C 0.40678(12) 0.08283(11) 0.42637(9) 0.0494(4) Uani 1 1 d .
H15A H 0.3574 0.0641 0.4553 0.059 Uiso 1 1 calc R
C16A C 0.46022(12) 0.02111(11) 0.39122(10) 0.0518(4) Uani 1 1 d .
H16A H 0.4474 -0.0413 0.3965 0.062 Uiso 1 1 calc R
C17A C 0.53254(11) 0.04750(11) 0.34814(9) 0.0493(4) Uani 1 1 d .
H17A H 0.5678 0.0032 0.3244 0.059 Uiso 1 1 calc R
C18A C 0.55333(11) 0.13740(11) 0.33977(8) 0.0432(4) Uani 1 1 d .
H18A H 0.6027 0.1555 0.3106 0.052 Uiso 1 1 calc R
C21A C 0.39834(10) 0.40993(10) 0.43774(8) 0.0384(3) Uani 1 1 d .
C22A C 0.32104(10) 0.43736(10) 0.48289(8) 0.0389(3) Uani 1 1 d .
C23A C 0.31857(10) 0.53613(10) 0.47852(8) 0.0381(3) Uani 1 1 d .
C24A C 0.39200(10) 0.56222(10) 0.43547(8) 0.0395(3) Uani 1 1 d .
C25A C 0.40998(12) 0.65216(11) 0.42142(9) 0.0482(4) Uani 1 1 d .
H25A H 0.4599 0.6694 0.3924 0.058 Uiso 1 1 calc R
C26A C 0.35269(13) 0.71585(11) 0.45114(10) 0.0523(4) Uani 1 1 d .
H26A H 0.3638 0.7779 0.4425 0.063 Uiso 1 1 calc R
C27A C 0.27913(12) 0.69120(11) 0.49339(9) 0.0490(4) Uani 1 1 d .
H27A H 0.2407 0.7364 0.5128 0.059 Uiso 1 1 calc R
C28A C 0.26149(11) 0.60162(10) 0.50743(8) 0.0432(4) Uani 1 1 d .
H28A H 0.2113 0.5849 0.5363 0.052 Uiso 1 1 calc R
C31A C 0.20077(11) 0.40379(10) 0.56139(9) 0.0417(4) Uani 1 1 d .
C32A C 0.22478(11) 0.43515(10) 0.63501(9) 0.0425(4) Uani 1 1 d .
C33A C 0.15141(12) 0.45619(12) 0.67818(9) 0.0497(4) Uani 1 1 d .
H33A H 0.1662 0.4786 0.7278 0.060 Uiso 1 1 calc R
C34A C 0.05737(12) 0.44534(13) 0.65086(10) 0.0585(5) Uani 1 1 d .
H34A H 0.0082 0.4609 0.6812 0.070 Uiso 1 1 calc R
C35A C 0.03538(12) 0.41195(13) 0.57952(10) 0.0584(5) Uani 1 1 d .
H35A H -0.0294 0.4034 0.5613 0.070 Uiso 1 1 calc R
C36A C 0.10592(12) 0.39055(11) 0.53366(9) 0.0493(4) Uani 1 1 d .
C37A C 0.32652(11) 0.44643(13) 0.66667(10) 0.0539(4) Uani 1 1 d .
H37A H 0.3526 0.5014 0.6462 0.065 Uiso 1 1 calc R
H37B H 0.3636 0.3943 0.6528 0.065 Uiso 1 1 calc R
H37C H 0.3296 0.4510 0.7216 0.065 Uiso 1 1 calc R
C38A C 0.08102(15) 0.35496(15) 0.45570(11) 0.0712(5) Uani 1 1 d .
H38A H 0.0161 0.3311 0.4515 0.085 Uiso 1 1 calc R
H38B H 0.1254 0.3068 0.4455 0.085 Uiso 1 1 calc R
H38C H 0.0853 0.4037 0.4192 0.085 Uiso 1 1 calc R
O1B O 0.73242(8) 0.33677(8) 0.02119(7) 0.0535(3) Uani 1 1 d .
N11B N 0.65134(9) 0.33181(9) 0.20075(7) 0.0478(3) Uani 1 1 d .
H11B H 0.6084 0.3347 0.2332 0.057 Uiso 1 1 calc R
N21B N 0.53651(9) 0.37344(9) 0.00767(7) 0.0484(3) Uani 1 1 d .
H21B H 0.5814 0.3682 -0.0229 0.058 Uiso 1 1 calc R
N22B N 0.45068(9) 0.36908(10) 0.18547(7) 0.0485(3) Uani 1 1 d .
C11B C 0.63401(11) 0.34268(10) 0.12378(9) 0.0435(4) Uani 1 1 d .
C12B C 0.72367(11) 0.33170(10) 0.08964(10) 0.0445(4) Uani 1 1 d .
C13B C 0.79430(11) 0.31554(10) 0.15277(10) 0.0462(4) Uani 1 1 d .
C14B C 0.74690(11) 0.31572(11) 0.21844(10) 0.0464(4) Uani 1 1 d .
C15B C 0.79541(13) 0.30132(13) 0.28875(11) 0.0593(5) Uani 1 1 d .
H15B H 0.7634 0.3007 0.3332 0.071 Uiso 1 1 calc R
C16B C 0.89280(14) 0.28794(14) 0.29110(13) 0.0708(6) Uani 1 1 d .
H16B H 0.9281 0.2778 0.3384 0.085 Uiso 1 1 calc R
C17B C 0.94046(13) 0.28889(13) 0.22639(14) 0.0689(6) Uani 1 1 d .
H17B H 1.0074 0.2804 0.2304 0.083 Uiso 1 1 calc R
C18B C 0.89219(12) 0.30198(12) 0.15696(12) 0.0586(5) Uani 1 1 d .
H18B H 0.9247 0.3018 0.1128 0.070 Uiso 1 1 calc R
C21B C 0.54968(11) 0.36261(10) 0.08455(9) 0.0434(4) Uani 1 1 d .
C22B C 0.45784(10) 0.37675(10) 0.11448(8) 0.0406(3) Uani 1 1 d .
C23B C 0.39077(10) 0.39717(10) 0.04861(8) 0.0402(3) Uani 1 1 d .
C24B C 0.44229(11) 0.39382(10) -0.01458(9) 0.0438(4) Uani 1 1 d .
C25B C 0.39912(13) 0.40924(12) -0.08639(9) 0.0535(4) Uani 1 1 d .
H25B H 0.4343 0.4068 -0.1291 0.064 Uiso 1 1 calc R
C26B C 0.30334(13) 0.42822(12) -0.09358(10) 0.0563(4) Uani 1 1 d .
H26B H 0.2721 0.4384 -0.1423 0.068 Uiso 1 1 calc R
C27B C 0.25108(12) 0.43291(11) -0.03178(10) 0.0519(4) Uani 1 1 d .
H27B H 0.1852 0.4467 -0.0388 0.062 Uiso 1 1 calc R
C28B C 0.29435(11) 0.41768(10) 0.03992(9) 0.0449(4) Uani 1 1 d .
H28B H 0.2589 0.4212 0.0824 0.054 Uiso 1 1 calc R
C31B C 0.36095(11) 0.37890(12) 0.21410(8) 0.0464(4) Uani 1 1 d .
C32B C 0.32990(12) 0.46321(13) 0.23405(10) 0.0567(4) Uani 1 1 d .
C33B C 0.24345(14) 0.46823(16) 0.26579(12) 0.0720(6) Uani 1 1 d .
H33B H 0.2205 0.5252 0.2800 0.086 Uiso 1 1 calc R
C34B C 0.19142(14) 0.39259(18) 0.27670(12) 0.0774(6) Uani 1 1 d .
H34B H 0.1321 0.3975 0.2973 0.093 Uiso 1 1 calc R
C35B C 0.22428(13) 0.31065(16) 0.25822(12) 0.0713(6) Uani 1 1 d .
H35B H 0.1879 0.2586 0.2670 0.086 Uiso 1 1 calc R
C36B C 0.30950(12) 0.30092(13) 0.22691(10) 0.0555(4) Uani 1 1 d .
C37B C 0.38695(17) 0.54589(15) 0.22087(14) 0.0817(6) Uani 1 1 d .
H37D H 0.4547 0.5328 0.2326 0.098 Uiso 1 1 calc R
H37E H 0.3683 0.5947 0.2533 0.098 Uiso 1 1 calc R
H37F H 0.3751 0.5642 0.1681 0.098 Uiso 1 1 calc R
C38B C 0.34512(15) 0.21037(15) 0.20630(13) 0.0771(6) Uani 1 1 d .
H38D H 0.3205 0.1644 0.2387 0.092 Uiso 1 1 calc R
H38E H 0.4148 0.2100 0.2131 0.092 Uiso 1 1 calc R
H38F H 0.3235 0.1973 0.1536 0.092 Uiso 1 1 calc R

loop_
_atom_site_aniso_label
_atom_site_aniso_U_11
_atom_site_aniso_U_22
_atom_site_aniso_U_33
_atom_site_aniso_U_23
_atom_site_aniso_U_13
_atom_site_aniso_U_12
O1A 0.0390(6) 0.0492(6) 0.0435(6) 0.0024(5) 0.0134(5) -0.0051(5)
N11A 0.0498(8) 0.0401(7) 0.0494(8) -0.0009(6) 0.0251(6) -0.0018(6)
N21A 0.0398(7) 0.0428(7) 0.0440(7) 0.0025(6) 0.0130(6) -0.0038(5)
N22A 0.0503(8) 0.0396(7) 0.0475(8) 0.0002(6) 0.0215(6) -0.0005(6)
C11A 0.0392(8) 0.0427(8) 0.0355(8) -0.0007(6) 0.0109(6) -0.0027(6)
C12A 0.0314(7) 0.0472(8) 0.0313(7) -0.0003(6) 0.0046(6) -0.0019(6)
C13A 0.0354(7) 0.0441(8) 0.0330(7) -0.0016(6) 0.0060(6) -0.0012(6)
C14A 0.0398(8) 0.0444(9) 0.0373(8) -0.0024(6) 0.0111(6) -0.0011(6)
C15A 0.0537(10) 0.0450(9) 0.0528(10) -0.0018(7) 0.0219(8) -0.0060(7)
C16A 0.0589(10) 0.0411(9) 0.0577(10) -0.0033(7) 0.0165(8) -0.0024(7)
C17A 0.0518(9) 0.0477(9) 0.0505(9) -0.0063(7) 0.0155(8) 0.0050(7)
C18A 0.0390(8) 0.0511(9) 0.0411(8) -0.0016(7) 0.0119(7) 0.0014(7)
C21A 0.0382(8) 0.0411(8) 0.0371(8) 0.0005(6) 0.0094(6) -0.0028(6)
C22A 0.0409(8) 0.0410(8) 0.0359(8) -0.0005(6) 0.0091(6) -0.0011(6)
C23A 0.0402(8) 0.0402(8) 0.0341(7) 0.0018(6) 0.0038(6) -0.0013(6)
C24A 0.0396(8) 0.0413(8) 0.0372(8) 0.0021(6) 0.0018(6) -0.0021(6)
C25A 0.0478(9) 0.0465(9) 0.0508(9) 0.0071(7) 0.0065(7) -0.0074(7)
C26A 0.0623(10) 0.0380(9) 0.0558(10) 0.0061(7) 0.0017(8) -0.0031(8)
C27A 0.0584(10) 0.0409(9) 0.0478(9) 0.0030(7) 0.0053(8) 0.0055(7)
C28A 0.0483(9) 0.0432(9) 0.0388(8) 0.0016(7) 0.0083(7) 0.0030(7)
C31A 0.0474(9) 0.0349(8) 0.0456(9) 0.0058(6) 0.0183(7) 0.0025(6)
C32A 0.0446(8) 0.0399(8) 0.0452(9) 0.0053(7) 0.0158(7) -0.0009(6)
C33A 0.0532(10) 0.0561(10) 0.0424(9) 0.0066(7) 0.0169(7) 0.0046(8)
C34A 0.0484(10) 0.0760(13) 0.0541(11) 0.0081(9) 0.0205(8) 0.0123(9)
C35A 0.0420(9) 0.0740(12) 0.0599(11) 0.0090(9) 0.0092(8) 0.0062(8)
C36A 0.0505(9) 0.0515(10) 0.0466(9) 0.0051(7) 0.0081(7) 0.0034(7)
C37A 0.0498(10) 0.0603(11) 0.0535(10) -0.0006(8) 0.0140(8) -0.0053(8)
C38A 0.0722(13) 0.0817(14) 0.0587(12) -0.0061(10) 0.0006(10) 0.0041(11)
O1B 0.0537(7) 0.0529(7) 0.0586(7) 0.0019(5) 0.0288(6) 0.0064(5)
N11B 0.0385(7) 0.0606(9) 0.0459(8) -0.0014(6) 0.0129(6) 0.0032(6)
N21B 0.0491(8) 0.0562(8) 0.0425(7) -0.0008(6) 0.0181(6) 0.0034(6)
N22B 0.0387(7) 0.0670(9) 0.0415(7) -0.0004(6) 0.0120(6) 0.0038(6)
C11B 0.0414(8) 0.0443(9) 0.0468(9) -0.0014(7) 0.0145(7) 0.0020(7)
C12B 0.0435(8) 0.0353(8) 0.0578(10) -0.0017(7) 0.0216(7) 0.0005(6)
C13B 0.0388(8) 0.0354(8) 0.0658(11) -0.0048(7) 0.0131(8) -0.0008(6)
C14B 0.0406(8) 0.0397(8) 0.0591(10) -0.0059(7) 0.0056(7) 0.0003(7)
C15B 0.0578(11) 0.0566(11) 0.0619(11) -0.0072(9) -0.0030(9) 0.0021(8)
C16B 0.0631(12) 0.0599(12) 0.0843(15) -0.0134(10) -0.0190(11) 0.0053(9)
C17B 0.0399(9) 0.0608(12) 0.1044(17) -0.0150(11) -0.0015(11) 0.0030(8)
C18B 0.0418(9) 0.0463(10) 0.0893(14) -0.0073(9) 0.0150(9) 0.0012(7)
C21B 0.0444(9) 0.0443(9) 0.0437(9) -0.0017(7) 0.0156(7) 0.0002(7)
C22B 0.0388(8) 0.0424(8) 0.0422(8) -0.0028(6) 0.0108(6) 0.0006(6)
C23B 0.0438(8) 0.0359(8) 0.0419(8) -0.0017(6) 0.0083(6) 0.0006(6)
C24B 0.0494(9) 0.0385(8) 0.0449(9) -0.0014(7) 0.0110(7) 0.0000(7)
C25B 0.0668(11) 0.0542(10) 0.0407(9) 0.0001(7) 0.0123(8) -0.0003(8)
C26B 0.0675(12) 0.0535(10) 0.0463(10) 0.0025(8) -0.0024(8) 0.0041(9)
C27B 0.0528(10) 0.0477(10) 0.0541(10) -0.0020(8) -0.0003(8) 0.0076(8)
C28B 0.0463(9) 0.0410(8) 0.0479(9) -0.0032(7) 0.0064(7) 0.0027(7)
C31B 0.0363(8) 0.0667(11) 0.0369(8) 0.0001(7) 0.0079(6) 0.0014(7)
C32B 0.0524(10) 0.0668(12) 0.0533(10) -0.0027(9) 0.0174(8) 0.0028(9)
C33B 0.0616(12) 0.0850(15) 0.0729(13) -0.0112(11) 0.0248(10) 0.0159(11)
C34B 0.0480(11) 0.1118(19) 0.0767(14) -0.0009(13) 0.0277(10) -0.0034(12)
C35B 0.0460(10) 0.0892(16) 0.0807(14) 0.0075(12) 0.0158(10) -0.0106(10)
C36B 0.0423(9) 0.0701(12) 0.0538(10) 0.0033(9) 0.0022(8) -0.0028(8)
C37B 0.0930(16) 0.0666(14) 0.0905(16) -0.0089(12) 0.0357(13) -0.0022(12)
C38B 0.0692(13) 0.0694(14) 0.0916(16) 0.0040(12) 0.0027(11) -0.0045(11)

loop_
_atom_type_symbol
_atom_type_description
_atom_type_scat_dispersion_real
_atom_type_scat_dispersion_imag
_atom_type_scat_source
C C 0.0033 0.0016 'International Tables Vol C Tables 4.2.6.8 and 6.1.1.4'
H H 0.0000 0.0000 'International Tables Vol C Tables 4.2.6.8 and 6.1.1.4'
N N 0.0061 0.0033 'International Tables Vol C Tables 4.2.6.8 and 6.1.1.4'
O O 0.0106 0.0060 'International Tables Vol C Tables 4.2.6.8 and 6.1.1.4'

loop_
_geom_angle_atom_site_label_1
_geom_angle_atom_site_label_2
_geom_angle_atom_site_label_3
_geom_angle
C14A N11A C11A 109.65(12)
C21A N21A C24A 110.19(12)
C22A N22A C31A 120.78(13)
C21A C11A N11A 125.65(13)
C21A C11A C12A 126.16(13)
N11A C11A C12A 108.18(12)
O1A C12A C13A 130.10(13)
O1A C12A C11A 125.25(14)
C13A C12A C11A 104.65(12)
C18A C13A C14A 119.99(14)
C18A C13A C12A 132.68(13)
C14A C13A C12A 107.31(12)
N11A C14A C15A 128.57(13)
N11A C14A C13A 110.19(13)
C15A C14A C13A 121.24(14)
C16A C15A C14A 117.59(14)
C15A C16A C17A 121.90(16)
C18A C17A C16A 120.51(15)
C17A C18A C13A 118.77(14)
C11A C21A N21A 124.92(13)
C11A C21A C22A 127.28(13)
N21A C21A C22A 107.80(12)
N22A C22A C23A 134.34(13)
N22A C22A C21A 120.50(13)
C23A C22A C21A 105.16(12)
C28A C23A C24A 119.67(14)
C28A C23A C22A 133.50(14)
C24A C23A C22A 106.83(13)
N21A C24A C25A 128.51(14)
N21A C24A C23A 109.96(13)
C25A C24A C23A 121.52(14)
C26A C25A C24A 117.67(15)
C25A C26A C27A 121.59(15)
C28A C27A C26A 120.63(16)
C27A C28A C23A 118.92(15)
C36A C31A C32A 121.01(13)
C36A C31A N22A 118.56(14)
C32A C31A N22A 120.23(14)
C33A C32A C31A 117.96(15)
C33A C32A C37A 120.37(15)
C31A C32A C37A 121.67(13)
C34A C33A C32A 121.57(16)
C35A C34A C33A 119.58(15)
C34A C35A C36A 121.26(16)
C35A C36A C31A 118.57(16)
C35A C36A C38A 120.76(16)
C31A C36A C38A 120.67(15)
C14B N11B C11B 108.90(13)
C21B N21B C24B 110.18(12)
C22B N22B C31B 120.24(13)
C21B C11B N11B 127.01(13)
C21B C11B C12B 124.13(15)
N11B C11B C12B 108.84(13)
O1B C12B C13B 130.35(14)
O1B C12B C11B 125.02(15)
C13B C12B C11B 104.63(13)
C18B C13B C14B 120.41(17)
C18B C13B C12B 132.12(16)
C14B C13B C12B 107.47(13)
N11B C14B C15B 128.45(16)
N11B C14B C13B 110.16(15)
C15B C14B C13B 121.39(16)
C16B C15B C14B 116.84(19)
C15B C16B C17B 122.1(2)
C18B C17B C16B 120.91(18)
C17B C18B C13B 118.33(18)
C11B C21B N21B 124.62(13)
C11B C21B C22B 127.46(14)
N21B C21B C22B 107.92(13)
N22B C22B C21B 120.21(14)
N22B C22B C23B 134.52(14)
C21B C22B C23B 105.26(13)
C28B C23B C24B 119.85(14)
C28B C23B C22B 133.17(14)
C24B C23B C22B 106.98(13)
C25B C24B N21B 128.82(15)
C25B C24B C23B 121.52(15)
N21B C24B C23B 109.66(14)
C26B C25B C24B 117.50(16)
C25B C26B C27B 122.01(16)
C28B C27B C26B 120.42(16)
C27B C28B C23B 118.69(15)
C32B C31B C36B 121.60(15)
C32B C31B N22B 120.13(15)
C36B C31B N22B 118.07(15)
C31B C32B C33B 117.63(18)
C31B C32B C37B 120.74(16)
C33B C32B C37B 121.62(18)
C34B C33B C32B 121.2(2)
C35B C34B C33B 120.11(18)
C34B C35B C36B 121.6(2)
C35B C36B C31B 117.82(18)
C35B C36B C38B 121.37(18)
C31B C36B C38B 120.81(16)

loop_
_geom_bond_atom_site_label_1
_geom_bond_atom_site_label_2
_geom_bond_distance
O1A C12A 1.2392(17)
N11A C14A 1.3754(19)
N11A C11A 1.3798(19)
N21A C21A 1.3753(18)
N21A C24A 1.3848(19)
N22A C22A 1.2905(18)
N22A C31A 1.4215(18)
C11A C21A 1.354(2)
C11A C12A 1.4786(19)
C12A C13A 1.458(2)
C13A C18A 1.391(2)
C13A C14A 1.405(2)
C14A C15A 1.388(2)
C15A C16A 1.377(2)
C16A C17A 1.394(2)
C17A C18A 1.378(2)
C21A C22A 1.4765(19)
C22A C23A 1.469(2)
C23A C28A 1.394(2)
C23A C24A 1.404(2)
C24A C25A 1.387(2)
C25A C26A 1.384(2)
C26A C27A 1.391(2)
C27A C28A 1.381(2)
C31A C36A 1.398(2)
C31A C32A 1.405(2)
C32A C33A 1.386(2)
C32A C37A 1.503(2)
C33A C34A 1.380(2)
C34A C35A 1.375(3)
C35A C36A 1.387(2)
C36A C38A 1.499(2)
O1B C12B 1.2428(19)
N11B C14B 1.378(2)
N11B C11B 1.382(2)
N21B C21B 1.377(2)
N21B C24B 1.386(2)
N22B C22B 1.2865(19)
N22B C31B 1.4200(19)
C11B C21B 1.356(2)
C11B C12B 1.467(2)
C12B C13B 1.452(2)
C13B C18B 1.393(2)
C13B C14B 1.406(2)
C14B C15B 1.388(2)
C15B C16B 1.387(3)
C16B C17B 1.393(3)
C17B C18B 1.370(3)
C21B C22B 1.466(2)
C22B C23B 1.469(2)
C23B C28B 1.390(2)
C23B C24B 1.402(2)
C24B C25B 1.385(2)
C25B C26B 1.377(2)
C26B C27B 1.388(2)
C27B C28B 1.383(2)
C31B C32B 1.385(2)
C31B C36B 1.398(2)
C32B C33B 1.398(2)
C32B C37B 1.500(3)
C33B C34B 1.367(3)
C34B C35B 1.355(3)
C35B C36B 1.384(2)
C36B C38B 1.494(3)

loop_
_geom_hbond_atom_site_label_D
_geom_hbond_atom_site_label_H
_geom_hbond_atom_site_label_A
_geom_hbond_distance_DH
_geom_hbond_distance_HA
_geom_hbond_distance_DA
_geom_hbond_angle_DHA
_geom_hbond_site_symmetry_A
N11A H11A O1B 0.88 2.14 2.9162(16) 146.4 4_566
N11A H11A N22A 0.88 2.32 2.8539(17) 119.5 .
N21A H21A O1A 0.88 2.35 2.8980(16) 120.2 .
N11B H11B O1A 0.88 2.24 3.0619(16) 156.4 .
N11B H11B N22B 0.88 2.36 2.8768(18) 117.4 .
N21B H21B O1B 0.88 2.25 2.8096(17) 121.2 .

loop_
_geom_torsion_atom_site_label_1
_geom_torsion_atom_site_label_2
_geom_torsion_atom_site_label_3
_geom_torsion_atom_site_label_4
_geom_torsion
C14A N11A C11A C21A 177.57(15)
C14A N11A C11A C12A -1.42(17)
C21A C11A C12A O1A 1.7(2)
N11A C11A C12A O1A -179.33(14)
C21A C11A C12A C13A -178.15(14)
N11A C11A C12A C13A 0.84(16)
O1A C12A C13A C18A -1.5(3)
C11A C12A C13A C18A 178.30(16)
O1A C12A C13A C14A -179.79(15)
C11A C12A C13A C14A 0.03(16)
C11A N11A C14A C15A -177.89(16)
C11A N11A C14A C13A 1.47(17)
C18A C13A C14A N11A -179.43(14)
C12A C13A C14A N11A -0.90(17)
C18A C13A C14A C15A 0.0(2)
C12A C13A C14A C15A 178.52(14)
N11A C14A C15A C16A 179.50(16)
C13A C14A C15A C16A 0.2(2)
C14A C15A C16A C17A -0.4(3)
C15A C16A C17A C18A 0.4(3)
C16A C17A C18A C13A -0.2(2)
C14A C13A C18A C17A 0.0(2)
C12A C13A C18A C17A -178.07(15)
N11A C11A C21A N21A -179.45(14)
C12A C11A C21A N21A -0.6(2)
N11A C11A C21A C22A 0.1(3)
C12A C11A C21A C22A 178.92(14)
C24A N21A C21A C11A 177.25(14)
C24A N21A C21A C22A -2.38(16)
C31A N22A C22A C23A -1.6(3)
C31A N22A C22A C21A 177.94(13)
C11A C21A C22A N22A 3.2(2)
N21A C21A C22A N22A -177.20(14)
C11A C21A C22A C23A -177.14(15)
N21A C21A C22A C23A 2.48(16)
N22A C22A C23A C28A -1.7(3)
C21A C22A C23A C28A 178.68(16)
N22A C22A C23A C24A 177.92(17)
C21A C22A C23A C24A -1.70(16)
C21A N21A C24A C25A -179.33(15)
C21A N21A C24A C23A 1.30(17)
C28A C23A C24A N21A -179.97(13)
C22A C23A C24A N21A 0.34(16)
C28A C23A C24A C25A 0.6(2)
C22A C23A C24A C25A -179.08(14)
N21A C24A C25A C26A -179.51(15)
C23A C24A C25A C26A -0.2(2)
C24A C25A C26A C27A -0.3(2)
C25A C26A C27A C28A 0.5(3)
C26A C27A C28A C23A -0.1(2)
C24A C23A C28A C27A -0.5(2)
C22A C23A C28A C27A 179.13(15)
C22A N22A C31A C36A 106.73(18)
C22A N22A C31A C32A -78.47(19)
C36A C31A C32A C33A -2.7(2)
N22A C31A C32A C33A -177.36(14)
C36A C31A C32A C37A 177.66(15)
N22A C31A C32A C37A 3.0(2)
C31A C32A C33A C34A 1.2(2)
C37A C32A C33A C34A -179.13(16)
C32A C33A C34A C35A 0.8(3)
C33A C34A C35A C36A -1.3(3)
C34A C35A C36A C31A -0.1(3)
C34A C35A C36A C38A -179.45(18)
C32A C31A C36A C35A 2.2(2)
N22A C31A C36A C35A 176.92(15)
C32A C31A C36A C38A -178.51(16)
N22A C31A C36A C38A -3.8(2)
C14B N11B C11B C21B -177.54(16)
C14B N11B C11B C12B 0.82(17)
C21B C11B C12B O1B -2.1(3)
N11B C11B C12B O1B 179.45(15)
C21B C11B C12B C13B 177.28(15)
N11B C11B C12B C13B -1.14(16)
O1B C12B C13B C18B 0.9(3)
C11B C12B C13B C18B -178.47(17)
O1B C12B C13B C14B -179.60(16)
C11B C12B C13B C14B 1.04(16)
C11B N11B C14B C15B 179.70(17)
C11B N11B C14B C13B -0.14(18)
C18B C13B C14B N11B 178.98(14)
C12B C13B C14B N11B -0.60(18)
C18B C13B C14B C15B -0.9(2)
C12B C13B C14B C15B 179.55(15)
N11B C14B C15B C16B -179.04(17)
C13B C14B C15B C16B 0.8(3)
C14B C15B C16B C17B 0.1(3)
C15B C16B C17B C18B -0.9(3)
C16B C17B C18B C13B 0.9(3)
C14B C13B C18B C17B 0.0(2)
C12B C13B C18B C17B 179.49(17)
N11B C11B C21B N21B 179.44(15)
C12B C11B C21B N21B 1.3(3)
N11B C11B C21B C22B -0.3(3)
C12B C11B C21B C22B -178.42(15)
C24B N21B C21B C11B -179.70(15)
C24B N21B C21B C22B 0.08(17)
C31B N22B C22B C21B -177.26(14)
C31B N22B C22B C23B 1.8(3)
C11B C21B C22B N22B -1.2(3)
N21B C21B C22B N22B 179.00(14)
C11B C21B C22B C23B 179.44(16)
N21B C21B C22B C23B -0.34(16)
N22B C22B C23B C28B 1.7(3)
C21B C22B C23B C28B -179.13(16)
N22B C22B C23B C24B -178.74(18)
C21B C22B C23B C24B 0.46(16)
C21B N21B C24B C25B -179.55(16)
C21B N21B C24B C23B 0.22(18)
C28B C23B C24B C25B -1.0(2)
C22B C23B C24B C25B 179.36(15)
C28B C23B C24B N21B 179.23(14)
C22B C23B C24B N21B -0.43(17)
N21B C24B C25B C26B 179.86(16)
C23B C24B C25B C26B 0.1(2)
C24B C25B C26B C27B 0.6(3)
C25B C26B C27B C28B -0.5(3)
C26B C27B C28B C23B -0.4(2)
C24B C23B C28B C27B 1.1(2)
C22B C23B C28B C27B -179.36(16)
C22B N22B C31B C32B -88.3(2)
C22B N22B C31B C36B 96.73(19)
C36B C31B C32B C33B -1.7(3)
N22B C31B C32B C33B -176.52(16)
C36B C31B C32B C37B 179.06(18)
N22B C31B C32B C37B 4.3(3)
C31B C32B C33B C34B 0.0(3)
C37B C32B C33B C34B 179.2(2)
C32B C33B C34B C35B 1.5(3)
C33B C34B C35B C36B -1.2(3)
C34B C35B C36B C31B -0.6(3)
C34B C35B C36B C38B -179.7(2)
C32B C31B C36B C35B 2.0(3)
N22B C31B C36B C35B 176.93(16)
C32B C31B C36B C38B -178.84(17)
N22B C31B C36B C38B -3.9(2)
